data_1572841
loop_
_publ_author_name
'Balayan, Kajal'
'Sharma, Himanshu'
'Vanka, Kumar'
'Gonnade, Rajesh G.'
'Sen, Sakya S.'

_publ_section_title
;
 Uncovering diverse reactivity of NHCs with diazoalkane: C-H activation,
 C[double bond, length as m-dash]C bond formation, and access to
 N-heterocyclic methylenehydrazine.
;
_journal_issue 44
_journal_name_full 'Chemical science'
_journal_page_first 18387
_journal_page_last 18394
_journal_paper_doi 10.1039/d4sc05740f
_journal_volume 15
_journal_year 2024
_chemical_formula_moiety 'C28 H38 N4'
_chemical_formula_sum 'C28 H38 N4'
_chemical_formula_weight 430.62
_space_group_crystal_system monoclinic
_space_group_IT_number 14
_space_group_name_Hall '-P 2ybc'
_space_group_name_H-M_alt 'P 1 21/c 1'
_atom_sites_solution_hydrogens geom
_audit_creation_method SHELXL-2018/3
_audit_update_record
;
2024-04-10 deposited with the CCDC.	2024-10-07 downloaded from the CCDC.
;
_cell_angle_alpha 90
_cell_angle_beta 105.828(2)
_cell_angle_gamma 90
_cell_formula_units_Z 4
_cell_length_a 19.9625(12)
_cell_length_b 6.8258(4)
_cell_length_c 19.8501(12)
_cell_measurement_reflns_used 6099
_cell_measurement_temperature 100(2)
_cell_measurement_theta_max 26.20
_cell_measurement_theta_min 2.63
_cell_volume 2602.2(3)
_computing_cell_refinement 'SAINT (Bruker, 2016)'
_computing_data_collection 'APEX3 (Bruker, 2016)'
_computing_data_reduction 'SAINT (Bruker, 2016)'
_computing_molecular_graphics 'Bruker SHELXTL, Mercury 2020.20'
_computing_publication_material 'Bruker SHELXTL'
_computing_structure_refinement 'SHELXL-2018/3 (Sheldrick, 2018)'
_computing_structure_solution 'SHELXT 2014/5 (Sheldrick, 2014)'
_diffrn_ambient_temperature 100(2)
_diffrn_detector 'Photon II CPAD Area Detector'
_diffrn_detector_area_resol_mean 7.39
_diffrn_measured_fraction_theta_full 0.998
_diffrn_measured_fraction_theta_max 0.996
_diffrn_measurement_device '\k-geometry diffractometer'
_diffrn_measurement_device_type 'Bruker D8 VENTURE Kappa Duo PHOTON II CPAD'
_diffrn_measurement_method '\f and \w scans'
_diffrn_radiation_monochromator 'multilayer mirrors'
_diffrn_radiation_type MoK\a
_diffrn_radiation_wavelength 0.71073
_diffrn_reflns_av_R_equivalents 0.1105
_diffrn_reflns_av_unetI/netI 0.1155
_diffrn_reflns_Laue_measured_fraction_full 0.998
_diffrn_reflns_Laue_measured_fraction_max 0.996
_diffrn_reflns_limit_h_max 23
_diffrn_reflns_limit_h_min -28
_diffrn_reflns_limit_k_max 9
_diffrn_reflns_limit_k_min -9
_diffrn_reflns_limit_l_max 27
_diffrn_reflns_limit_l_min -25
_diffrn_reflns_number 31733
_diffrn_reflns_point_group_measured_fraction_full 0.998
_diffrn_reflns_point_group_measured_fraction_max 0.996
_diffrn_reflns_theta_full 25.242
_diffrn_reflns_theta_max 30.026
_diffrn_reflns_theta_min 2.565
_diffrn_source 'micro-focus sealed tube'
_diffrn_source_type 'Incoatech I\mS HB'
_exptl_absorpt_coefficient_mu 0.065
_exptl_absorpt_correction_T_max 0.7460
_exptl_absorpt_correction_T_min 0.6592
_exptl_absorpt_correction_type multi-scan
_exptl_absorpt_process_details
;
 SADABS 2016/2: Krause, L., Herbst-Irmer, R., Sheldrick G.M. & Stalke D.,
 J. Appl. Cryst. 48 (2015) 3-10
;
_exptl_crystal_colour red
_exptl_crystal_density_diffrn 1.099
_exptl_crystal_description plate
_exptl_crystal_F_000 936
_exptl_crystal_size_max 0.200
_exptl_crystal_size_mid 0.130
_exptl_crystal_size_min 0.050
_refine_diff_density_max 0.582
_refine_diff_density_min -0.285
_refine_diff_density_rms 0.058
_refine_ls_extinction_method none
_refine_ls_goodness_of_fit_ref 1.021
_refine_ls_hydrogen_treatment constr
_refine_ls_matrix_type full
_refine_ls_number_parameters 297
_refine_ls_number_reflns 7569
_refine_ls_number_restraints 0
_refine_ls_restrained_S_all 1.021
_refine_ls_R_factor_all 0.1640
_refine_ls_R_factor_gt 0.0746
_refine_ls_shift/su_max 0.000
_refine_ls_shift/su_mean 0.000
_refine_ls_structure_factor_coef Fsqd
_refine_ls_weighting_details 'w=1/[\s^2^(Fo^2^)+(0.0631P)^2^+1.1075P] where P=(Fo^2^+2Fc^2^)/3'
_refine_ls_weighting_scheme calc
_refine_ls_wR_factor_gt 0.1487
_refine_ls_wR_factor_ref 0.1903
_reflns_Friedel_coverage 0.000
_reflns_number_gt 3965
_reflns_number_total 7569
_reflns_threshold_expression 'I > 2\s(I)'
_cod_data_source_file d4sc05740f2.cif
_cod_data_source_block mo_IDippCHN2TMS_0ma_a
_cod_depositor_comments 'Adding full bibliography for 1572840--1572853.cif.'
_cod_original_sg_symbol_H-M 'P 21/c'
_cod_database_code 1572841
_shelx_shelxl_version_number 2018/3
_shelx_space_group_comment
;
The symmetry employed for this shelxl refinement is uniquely defined
by the following loop, which should always be used as a source of
symmetry information in preference to the above space-group names.
They are only intended as comments.
;
_shelx_estimated_absorpt_t_min 0.987
_shelx_estimated_absorpt_t_max 0.997

loop_
_space_group_symop_operation_xyz
'x, y, z'
'-x, y+1/2, -z+1/2'
'-x, -y, -z'
'x, -y-1/2, z-1/2'

loop_
_atom_site_label
_atom_site_type_symbol
_atom_site_fract_x
_atom_site_fract_y
_atom_site_fract_z
_atom_site_U_iso_or_equiv
_atom_site_adp_type
_atom_site_occupancy
_atom_site_site_symmetry_order
_atom_site_calc_flag
_atom_site_refinement_flags_posn
_atom_site_refinement_flags_adp
_atom_site_refinement_flags_occupancy
_atom_site_disorder_assembly
_atom_site_disorder_group
N1 N 0.71268(8) 0.1338(2) 0.72605(9) 0.0207(4) Uani 1 1 d . . . . .
N2 N 0.81227(9) 0.2832(3) 0.73457(10) 0.0226(4) Uani 1 1 d . . . . .
N3 N 0.71716(9) 0.4943(3) 0.72319(10) 0.0271(4) Uani 1 1 d . . . . .
N4 N 0.64810(10) 0.5006(3) 0.72632(11) 0.0307(5) Uani 1 1 d . . . . .
C1 C 0.74261(10) 0.3167(3) 0.72867(11) 0.0200(4) Uani 1 1 d . . . . .
C2 C 0.76415(11) -0.0098(3) 0.73207(11) 0.0239(5) Uani 1 1 d . . . . .
H2 H 0.757257 -0.147476 0.732199 0.029 Uiso 1 1 calc R U . . .
C3 C 0.82477(11) 0.0815(3) 0.73759(11) 0.0241(5) Uani 1 1 d . . . . .
H3 H 0.868566 0.020062 0.742680 0.029 Uiso 1 1 calc R U . . .
C4 C 0.86450(10) 0.4324(3) 0.74800(11) 0.0201(4) Uani 1 1 d . . . . .
C5 C 0.87510(11) 0.5405(3) 0.69156(11) 0.0231(5) Uani 1 1 d . . . . .
C6 C 0.92933(11) 0.6760(3) 0.70625(12) 0.0260(5) Uani 1 1 d . . . . .
H6 H 0.937910 0.751153 0.669190 0.031 Uiso 1 1 calc R U . . .
C7 C 0.97084(11) 0.7031(3) 0.77365(13) 0.0287(5) Uani 1 1 d . . . . .
H7 H 1.008591 0.792952 0.782364 0.034 Uiso 1 1 calc R U . . .
C8 C 0.95753(11) 0.5999(3) 0.82832(12) 0.0284(5) Uani 1 1 d . . . . .
H8 H 0.985790 0.621922 0.874618 0.034 Uiso 1 1 calc R U . . .
C9 C 0.90337(11) 0.4638(3) 0.81705(11) 0.0243(5) Uani 1 1 d . . . . .
C10 C 0.88635(13) 0.3633(4) 0.87847(12) 0.0333(6) Uani 1 1 d . . . . .
H10 H 0.846441 0.272367 0.859222 0.040 Uiso 1 1 calc R U . . .
C11 C 0.94738(16) 0.2407(5) 0.92139(16) 0.0575(9) Uani 1 1 d . . . . .
H11A H 0.933186 0.171218 0.958460 0.086 Uiso 1 1 calc R U . . .
H11B H 0.986779 0.326946 0.942445 0.086 Uiso 1 1 calc R U . . .
H11C H 0.961230 0.145529 0.890749 0.086 Uiso 1 1 calc R U . . .
C12 C 0.86253(18) 0.5159(5) 0.92360(16) 0.0563(8) Uani 1 1 d . . . . .
H12A H 0.849182 0.449782 0.961825 0.084 Uiso 1 1 calc R U . . .
H12B H 0.822479 0.587997 0.894723 0.084 Uiso 1 1 calc R U . . .
H12C H 0.900701 0.607432 0.943148 0.084 Uiso 1 1 calc R U . . .
C13 C 0.82992(12) 0.5061(4) 0.61752(12) 0.0323(6) Uani 1 1 d . . . . .
H13 H 0.781778 0.474794 0.620211 0.039 Uiso 1 1 calc R U . . .
C14 C 0.85633(16) 0.3318(5) 0.58457(14) 0.0531(8) Uani 1 1 d . . . . .
H14A H 0.824864 0.306915 0.538024 0.080 Uiso 1 1 calc R U . . .
H14B H 0.858035 0.215961 0.614142 0.080 Uiso 1 1 calc R U . . .
H14C H 0.903110 0.360226 0.580280 0.080 Uiso 1 1 calc R U . . .
C15 C 0.82556(15) 0.6874(5) 0.57100(15) 0.0513(8) Uani 1 1 d . . . . .
H15A H 0.791288 0.664595 0.525875 0.077 Uiso 1 1 calc R U . . .
H15B H 0.871250 0.712646 0.563340 0.077 Uiso 1 1 calc R U . . .
H15C H 0.811357 0.800880 0.594041 0.077 Uiso 1 1 calc R U . . .
C16 C 0.64019(10) 0.0910(3) 0.71726(11) 0.0202(4) Uani 1 1 d . . . . .
C17 C 0.59333(11) 0.1139(3) 0.65093(11) 0.0230(5) Uani 1 1 d . . . . .
C18 C 0.52369(11) 0.0691(3) 0.64431(12) 0.0256(5) Uani 1 1 d . . . . .
H18 H 0.490492 0.083265 0.600062 0.031 Uiso 1 1 calc R U . . .
C19 C 0.50202(11) 0.0042(3) 0.70104(12) 0.0270(5) Uani 1 1 d . . . . .
H19 H 0.454278 -0.024935 0.695423 0.032 Uiso 1 1 calc R U . . .
C20 C 0.54953(11) -0.0183(3) 0.76585(12) 0.0251(5) Uani 1 1 d . . . . .
H20 H 0.534060 -0.062991 0.804391 0.030 Uiso 1 1 calc R U . . .
C21 C 0.62008(10) 0.0239(3) 0.77537(11) 0.0210(5) Uani 1 1 d . . . . .
C22 C 0.67192(11) 0.0049(3) 0.84713(11) 0.0275(5) Uani 1 1 d . . . . .
H22 H 0.718685 -0.022279 0.839871 0.033 Uiso 1 1 calc R U . . .
C23 C 0.65446(16) -0.1640(4) 0.89009(14) 0.0514(8) Uani 1 1 d . . . . .
H23A H 0.691552 -0.177550 0.933842 0.077 Uiso 1 1 calc R U . . .
H23B H 0.650373 -0.285854 0.863172 0.077 Uiso 1 1 calc R U . . .
H23C H 0.610256 -0.136723 0.900784 0.077 Uiso 1 1 calc R U . . .
C24 C 0.67665(15) 0.1982(4) 0.88645(13) 0.0429(7) Uani 1 1 d . . . . .
H24A H 0.711909 0.187511 0.931624 0.064 Uiso 1 1 calc R U . . .
H24B H 0.631387 0.228451 0.894310 0.064 Uiso 1 1 calc R U . . .
H24C H 0.689703 0.302948 0.858731 0.064 Uiso 1 1 calc R U . . .
C25 C 0.61792(12) 0.1846(3) 0.58884(12) 0.0288(5) Uani 1 1 d . . . . .
H25 H 0.657173 0.278252 0.607176 0.035 Uiso 1 1 calc R U . . .
C26 C 0.64624(14) 0.0134(4) 0.55457(13) 0.0402(6) Uani 1 1 d . . . . .
H26A H 0.663892 0.063026 0.516351 0.060 Uiso 1 1 calc R U . . .
H26B H 0.608818 -0.081138 0.535927 0.060 Uiso 1 1 calc R U . . .
H26C H 0.684093 -0.051036 0.589563 0.060 Uiso 1 1 calc R U . . .
C27 C 0.56145(14) 0.2933(4) 0.53377(13) 0.0394(6) Uani 1 1 d . . . . .
H27A H 0.582193 0.354539 0.499573 0.059 Uiso 1 1 calc R U . . .
H27B H 0.540630 0.394554 0.556680 0.059 Uiso 1 1 calc R U . . .
H27C H 0.525369 0.200363 0.509801 0.059 Uiso 1 1 calc R U . . .
C28 C 0.61078(12) 0.6203(3) 0.68256(14) 0.0339(6) Uani 1 1 d . . . . .
H28A H 0.630825 0.693658 0.652309 0.041 Uiso 1 1 calc R U . . .
H28B H 0.562917 0.636221 0.680206 0.041 Uiso 1 1 calc R U . . .

loop_
_atom_site_aniso_label
_atom_site_aniso_U_11
_atom_site_aniso_U_22
_atom_site_aniso_U_33
_atom_site_aniso_U_23
_atom_site_aniso_U_13
_atom_site_aniso_U_12
N1 0.0136(8) 0.0176(9) 0.0299(10) 0.0004(8) 0.0043(7) -0.0015(7)
N2 0.0141(8) 0.0192(9) 0.0339(10) -0.0025(8) 0.0058(7) 0.0004(7)
N3 0.0196(9) 0.0206(10) 0.0399(11) 0.0009(8) 0.0058(8) -0.0018(8)
N4 0.0272(10) 0.0235(10) 0.0441(12) -0.0005(9) 0.0145(9) 0.0049(8)
C1 0.0148(10) 0.0196(11) 0.0252(11) -0.0005(9) 0.0049(8) -0.0006(8)
C2 0.0216(11) 0.0175(11) 0.0311(12) 0.0006(9) 0.0043(9) 0.0046(9)
C3 0.0199(11) 0.0183(11) 0.0331(12) -0.0021(9) 0.0054(9) 0.0036(9)
C4 0.0138(10) 0.0178(10) 0.0291(11) -0.0008(9) 0.0065(8) 0.0001(8)
C5 0.0169(10) 0.0239(12) 0.0286(12) 0.0007(9) 0.0065(8) 0.0035(8)
C6 0.0217(11) 0.0232(12) 0.0355(13) 0.0052(10) 0.0119(9) 0.0046(9)
C7 0.0194(11) 0.0236(12) 0.0442(14) -0.0048(11) 0.0105(10) -0.0041(9)
C8 0.0213(11) 0.0322(13) 0.0296(12) -0.0083(10) 0.0036(9) -0.0040(10)
C9 0.0189(10) 0.0278(12) 0.0264(12) -0.0020(10) 0.0064(8) 0.0010(9)
C10 0.0326(13) 0.0411(15) 0.0274(13) -0.0002(11) 0.0101(10) -0.0044(11)
C11 0.0498(18) 0.082(2) 0.0430(17) 0.0273(16) 0.0170(14) 0.0113(17)
C12 0.072(2) 0.060(2) 0.0497(18) -0.0083(15) 0.0393(17) -0.0041(17)
C13 0.0233(12) 0.0455(15) 0.0258(12) 0.0029(11) 0.0030(9) 0.0015(11)
C14 0.0560(19) 0.064(2) 0.0310(15) -0.0117(14) -0.0012(13) 0.0135(16)
C15 0.0432(17) 0.066(2) 0.0386(16) 0.0190(15) 0.0011(13) 0.0039(15)
C16 0.0165(10) 0.0169(10) 0.0271(11) -0.0005(9) 0.0057(8) -0.0011(8)
C17 0.0213(11) 0.0193(11) 0.0278(12) -0.0002(9) 0.0055(9) 0.0004(9)
C18 0.0217(11) 0.0249(12) 0.0260(12) 0.0000(10) -0.0008(9) -0.0005(9)
C19 0.0184(11) 0.0237(11) 0.0385(13) -0.0023(10) 0.0073(9) -0.0023(9)
C20 0.0224(11) 0.0250(12) 0.0288(12) 0.0004(10) 0.0086(9) -0.0010(9)
C21 0.0170(10) 0.0198(11) 0.0248(11) -0.0021(9) 0.0036(8) -0.0017(8)
C22 0.0211(11) 0.0342(13) 0.0242(12) 0.0007(10) 0.0014(9) -0.0022(10)
C23 0.0527(18) 0.0525(18) 0.0365(15) 0.0190(14) -0.0091(13) -0.0132(14)
C24 0.0448(16) 0.0480(17) 0.0287(14) -0.0063(12) -0.0020(11) 0.0001(13)
C25 0.0288(12) 0.0305(13) 0.0265(12) 0.0041(10) 0.0063(9) 0.0005(10)
C26 0.0465(16) 0.0477(17) 0.0304(14) 0.0053(12) 0.0175(12) 0.0105(13)
C27 0.0421(15) 0.0434(16) 0.0314(14) 0.0119(12) 0.0080(11) 0.0060(12)
C28 0.0261(13) 0.0244(13) 0.0514(16) -0.0033(12) 0.0108(11) -0.0001(10)

loop_
_atom_type_symbol
_atom_type_description
_atom_type_scat_dispersion_real
_atom_type_scat_dispersion_imag
_atom_type_scat_source
C C 0.0033 0.0016 'International Tables Vol C Tables 4.2.6.8 and 6.1.1.4'
H H 0.0000 0.0000 'International Tables Vol C Tables 4.2.6.8 and 6.1.1.4'
N N 0.0061 0.0033 'International Tables Vol C Tables 4.2.6.8 and 6.1.1.4'

loop_
_geom_angle_atom_site_label_1
_geom_angle_atom_site_label_2
_geom_angle_atom_site_label_3
_geom_angle
_geom_angle_site_symmetry_1
_geom_angle_site_symmetry_3
_geom_angle_publ_flag
C1 N1 C2 109.26(17) . . ?
C1 N1 C16 126.83(17) . . ?
C2 N1 C16 123.90(17) . . ?
C1 N2 C3 109.29(17) . . ?
C1 N2 C4 124.30(17) . . ?
C3 N2 C4 125.54(17) . . ?
C1 N3 N4 112.95(17) . . ?
C28 N4 N3 112.9(2) . . ?
N3 C1 N1 132.99(18) . . ?
N3 C1 N2 121.29(19) . . ?
N1 C1 N2 105.61(17) . . ?
C3 C2 N1 107.86(19) . . ?
C3 C2 H2 126.1 . . ?
N1 C2 H2 126.1 . . ?
C2 C3 N2 107.96(18) . . ?
C2 C3 H3 126.0 . . ?
N2 C3 H3 126.0 . . ?
C9 C4 C5 122.59(19) . . ?
C9 C4 N2 118.32(19) . . ?
C5 C4 N2 119.09(19) . . ?
C6 C5 C4 117.3(2) . . ?
C6 C5 C13 121.9(2) . . ?
C4 C5 C13 120.77(19) . . ?
C7 C6 C5 121.3(2) . . ?
C7 C6 H6 119.4 . . ?
C5 C6 H6 119.4 . . ?
C8 C7 C6 120.0(2) . . ?
C8 C7 H7 120.0 . . ?
C6 C7 H7 120.0 . . ?
C7 C8 C9 121.4(2) . . ?
C7 C8 H8 119.3 . . ?
C9 C8 H8 119.3 . . ?
C4 C9 C8 117.3(2) . . ?
C4 C9 C10 122.3(2) . . ?
C8 C9 C10 120.4(2) . . ?
C9 C10 C11 112.1(2) . . ?
C9 C10 C12 109.7(2) . . ?
C11 C10 C12 111.9(2) . . ?
C9 C10 H10 107.7 . . ?
C11 C10 H10 107.7 . . ?
C12 C10 H10 107.7 . . ?
C10 C11 H11A 109.5 . . ?
C10 C11 H11B 109.5 . . ?
H11A C11 H11B 109.5 . . ?
C10 C11 H11C 109.5 . . ?
H11A C11 H11C 109.5 . . ?
H11B C11 H11C 109.5 . . ?
C10 C12 H12A 109.5 . . ?
C10 C12 H12B 109.5 . . ?
H12A C12 H12B 109.5 . . ?
C10 C12 H12C 109.5 . . ?
H12A C12 H12C 109.5 . . ?
H12B C12 H12C 109.5 . . ?
C14 C13 C5 110.71(19) . . ?
C14 C13 C15 110.0(2) . . ?
C5 C13 C15 112.3(2) . . ?
C14 C13 H13 107.9 . . ?
C5 C13 H13 107.9 . . ?
C15 C13 H13 107.9 . . ?
C13 C14 H14A 109.5 . . ?
C13 C14 H14B 109.5 . . ?
H14A C14 H14B 109.5 . . ?
C13 C14 H14C 109.5 . . ?
H14A C14 H14C 109.5 . . ?
H14B C14 H14C 109.5 . . ?
C13 C15 H15A 109.5 . . ?
C13 C15 H15B 109.5 . . ?
H15A C15 H15B 109.5 . . ?
C13 C15 H15C 109.5 . . ?
H15A C15 H15C 109.5 . . ?
H15B C15 H15C 109.5 . . ?
C21 C16 C17 122.94(19) . . ?
C21 C16 N1 118.17(18) . . ?
C17 C16 N1 118.87(18) . . ?
C18 C17 C16 117.2(2) . . ?
C18 C17 C25 121.74(19) . . ?
C16 C17 C25 121.05(19) . . ?
C19 C18 C17 121.2(2) . . ?
C19 C18 H18 119.4 . . ?
C17 C18 H18 119.4 . . ?
C20 C19 C18 120.3(2) . . ?
C20 C19 H19 119.8 . . ?
C18 C19 H19 119.8 . . ?
C19 C20 C21 120.8(2) . . ?
C19 C20 H20 119.6 . . ?
C21 C20 H20 119.6 . . ?
C16 C21 C20 117.47(19) . . ?
C16 C21 C22 121.71(18) . . ?
C20 C21 C22 120.78(19) . . ?
C21 C22 C24 109.71(19) . . ?
C21 C22 C23 112.73(19) . . ?
C24 C22 C23 111.0(2) . . ?
C21 C22 H22 107.7 . . ?
C24 C22 H22 107.7 . . ?
C23 C22 H22 107.7 . . ?
C22 C23 H23A 109.5 . . ?
C22 C23 H23B 109.5 . . ?
H23A C23 H23B 109.5 . . ?
C22 C23 H23C 109.5 . . ?
H23A C23 H23C 109.5 . . ?
H23B C23 H23C 109.5 . . ?
C22 C24 H24A 109.5 . . ?
C22 C24 H24B 109.5 . . ?
H24A C24 H24B 109.5 . . ?
C22 C24 H24C 109.5 . . ?
H24A C24 H24C 109.5 . . ?
H24B C24 H24C 109.5 . . ?
C17 C25 C27 113.20(19) . . ?
C17 C25 C26 110.87(19) . . ?
C27 C25 C26 109.9(2) . . ?
C17 C25 H25 107.5 . . ?
C27 C25 H25 107.5 . . ?
C26 C25 H25 107.5 . . ?
C25 C26 H26A 109.5 . . ?
C25 C26 H26B 109.5 . . ?
H26A C26 H26B 109.5 . . ?
C25 C26 H26C 109.5 . . ?
H26A C26 H26C 109.5 . . ?
H26B C26 H26C 109.5 . . ?
C25 C27 H27A 109.5 . . ?
C25 C27 H27B 109.5 . . ?
H27A C27 H27B 109.5 . . ?
C25 C27 H27C 109.5 . . ?
H27A C27 H27C 109.5 . . ?
H27B C27 H27C 109.5 . . ?
N4 C28 H28A 120.0 . . ?
N4 C28 H28B 120.0 . . ?
H28A C28 H28B 120.0 . . ?

loop_
_geom_bond_atom_site_label_1
_geom_bond_atom_site_label_2
_geom_bond_distance
_geom_bond_site_symmetry_2
_geom_bond_publ_flag
N1 C1 1.379(3) . ?
N1 C2 1.401(3) . ?
N1 C16 1.439(2) . ?
N2 C1 1.382(3) . ?
N2 C3 1.397(3) . ?
N2 C4 1.430(3) . ?
N3 C1 1.308(3) . ?
N3 N4 1.397(3) . ?
N4 C28 1.275(3) . ?
C2 C3 1.339(3) . ?
C2 H2 0.9500 . ?
C3 H3 0.9500 . ?
C4 C9 1.395(3) . ?
C4 C5 1.405(3) . ?
C5 C6 1.393(3) . ?
C5 C13 1.518(3) . ?
C6 C7 1.381(3) . ?
C6 H6 0.9500 . ?
C7 C8 1.379(3) . ?
C7 H7 0.9500 . ?
C8 C9 1.397(3) . ?
C8 H8 0.9500 . ?
C9 C10 1.516(3) . ?
C10 C11 1.531(4) . ?
C10 C12 1.532(4) . ?
C10 H10 1.0000 . ?
C11 H11A 0.9800 . ?
C11 H11B 0.9800 . ?
C11 H11C 0.9800 . ?
C12 H12A 0.9800 . ?
C12 H12B 0.9800 . ?
C12 H12C 0.9800 . ?
C13 C14 1.519(4) . ?
C13 C15 1.532(4) . ?
C13 H13 1.0000 . ?
C14 H14A 0.9800 . ?
C14 H14B 0.9800 . ?
C14 H14C 0.9800 . ?
C15 H15A 0.9800 . ?
C15 H15B 0.9800 . ?
C15 H15C 0.9800 . ?
C16 C21 1.398(3) . ?
C16 C17 1.401(3) . ?
C17 C18 1.394(3) . ?
C17 C25 1.524(3) . ?
C18 C19 1.384(3) . ?
C18 H18 0.9500 . ?
C19 C20 1.383(3) . ?
C19 H19 0.9500 . ?
C20 C21 1.399(3) . ?
C20 H20 0.9500 . ?
C21 C22 1.521(3) . ?
C22 C24 1.523(3) . ?
C22 C23 1.529(3) . ?
C22 H22 1.0000 . ?
C23 H23A 0.9800 . ?
C23 H23B 0.9800 . ?
C23 H23C 0.9800 . ?
C24 H24A 0.9800 . ?
C24 H24B 0.9800 . ?
C24 H24C 0.9800 . ?
C25 C27 1.531(3) . ?
C25 C26 1.535(3) . ?
C25 H25 1.0000 . ?
C26 H26A 0.9800 . ?
C26 H26B 0.9800 . ?
C26 H26C 0.9800 . ?
C27 H27A 0.9800 . ?
C27 H27B 0.9800 . ?
C27 H27C 0.9800 . ?
C28 H28A 0.9500 . ?
C28 H28B 0.9500 . ?

loop_
_geom_torsion_atom_site_label_1
_geom_torsion_atom_site_label_2
_geom_torsion_atom_site_label_3
_geom_torsion_atom_site_label_4
_geom_torsion
_geom_torsion_site_symmetry_1
_geom_torsion_site_symmetry_2
_geom_torsion_site_symmetry_3
_geom_torsion_site_symmetry_4
_geom_torsion_publ_flag
C1 N3 N4 C28 -139.1(2) . . . . ?
N4 N3 C1 N1 11.8(4) . . . . ?
N4 N3 C1 N2 -172.69(19) . . . . ?
C2 N1 C1 N3 177.5(2) . . . . ?
C16 N1 C1 N3 -1.4(4) . . . . ?
C2 N1 C1 N2 1.4(2) . . . . ?
C16 N1 C1 N2 -177.46(19) . . . . ?
C3 N2 C1 N3 -178.3(2) . . . . ?
C4 N2 C1 N3 11.9(3) . . . . ?
C3 N2 C1 N1 -1.7(2) . . . . ?
C4 N2 C1 N1 -171.52(19) . . . . ?
C1 N1 C2 C3 -0.6(2) . . . . ?
C16 N1 C2 C3 178.33(19) . . . . ?
N1 C2 C3 N2 -0.5(2) . . . . ?
C1 N2 C3 C2 1.4(2) . . . . ?
C4 N2 C3 C2 171.0(2) . . . . ?
C1 N2 C4 C9 95.3(3) . . . . ?
C3 N2 C4 C9 -72.8(3) . . . . ?
C1 N2 C4 C5 -85.1(3) . . . . ?
C3 N2 C4 C5 106.8(2) . . . . ?
C9 C4 C5 C6 3.4(3) . . . . ?
N2 C4 C5 C6 -176.07(19) . . . . ?
C9 C4 C5 C13 -177.9(2) . . . . ?
N2 C4 C5 C13 2.5(3) . . . . ?
C4 C5 C6 C7 -0.1(3) . . . . ?
C13 C5 C6 C7 -178.8(2) . . . . ?
C5 C6 C7 C8 -2.2(3) . . . . ?
C6 C7 C8 C9 1.4(3) . . . . ?
C5 C4 C9 C8 -4.2(3) . . . . ?
N2 C4 C9 C8 175.32(19) . . . . ?
C5 C4 C9 C10 172.9(2) . . . . ?
N2 C4 C9 C10 -7.6(3) . . . . ?
C7 C8 C9 C4 1.7(3) . . . . ?
C7 C8 C9 C10 -175.4(2) . . . . ?
C4 C9 C10 C11 121.3(3) . . . . ?
C8 C9 C10 C11 -61.7(3) . . . . ?
C4 C9 C10 C12 -113.8(3) . . . . ?
C8 C9 C10 C12 63.2(3) . . . . ?
C6 C5 C13 C14 95.9(3) . . . . ?
C4 C5 C13 C14 -82.6(3) . . . . ?
C6 C5 C13 C15 -27.5(3) . . . . ?
C4 C5 C13 C15 154.0(2) . . . . ?
C1 N1 C16 C21 -106.6(2) . . . . ?
C2 N1 C16 C21 74.7(3) . . . . ?
C1 N1 C16 C17 74.8(3) . . . . ?
C2 N1 C16 C17 -104.0(2) . . . . ?
C21 C16 C17 C18 0.8(3) . . . . ?
N1 C16 C17 C18 179.35(19) . . . . ?
C21 C16 C17 C25 -179.0(2) . . . . ?
N1 C16 C17 C25 -0.5(3) . . . . ?
C16 C17 C18 C19 -0.1(3) . . . . ?
C25 C17 C18 C19 179.7(2) . . . . ?
C17 C18 C19 C20 -0.3(3) . . . . ?
C18 C19 C20 C21 0.1(3) . . . . ?
C17 C16 C21 C20 -1.0(3) . . . . ?
N1 C16 C21 C20 -179.59(18) . . . . ?
C17 C16 C21 C22 -178.6(2) . . . . ?
N1 C16 C21 C22 2.8(3) . . . . ?
C19 C20 C21 C16 0.6(3) . . . . ?
C19 C20 C21 C22 178.2(2) . . . . ?
C16 C21 C22 C24 87.9(3) . . . . ?
C20 C21 C22 C24 -89.6(3) . . . . ?
C16 C21 C22 C23 -147.8(2) . . . . ?
C20 C21 C22 C23 34.7(3) . . . . ?
C18 C17 C25 C27 28.2(3) . . . . ?
C16 C17 C25 C27 -152.0(2) . . . . ?
C18 C17 C25 C26 -95.9(3) . . . . ?
C16 C17 C25 C26 83.9(3) . . . . ?
